data_7059629
loop_
_publ_author_name
'Yin, Jia-Jia'
'Chen, Cheng'
'Zhuang, Gui-Lin'
'Zheng, Jun'
'Zheng, Xiu-Ying'
'Shao, Feng'

_publ_section_title
;
 Syntheses, structures and magnetic properties of novel tetrameric Ln2Mn2
 and ring-like Ln4Mn4 clusters
;
_journal_issue 23
_journal_name_full 'New Journal of Chemistry'
_journal_page_first 9837
_journal_page_last 9843
_journal_paper_doi 10.1039/D0NJ01517B
_journal_volume 44
_journal_year 2020
_chemical_formula_moiety 'C18 H18 Gd Mn N5 O11, C18 H17 Gd Mn N5 O11, 2(Cl O4), 3(O)'
_chemical_formula_sum 'C36 H50 Cl2 Gd2 Mn2 N10 O33'
_chemical_formula_weight 1646.14
_space_group_crystal_system triclinic
_space_group_IT_number 2
_space_group_name_Hall '-P 1'
_space_group_name_H-M_alt 'P -1'
_atom_sites_solution_hydrogens geom
_audit_creation_date 2019-12-17
_audit_creation_method
;
Olex2 1.2
(compiled 2018.05.29 svn.r3508 for OlexSys, GUI svn.r5506)
;
_audit_update_record
;
2020-01-09 deposited with the CCDC.	2020-05-20 downloaded from the CCDC.
;
_cell_angle_alpha 98.204(4)
_cell_angle_beta 99.148(4)
_cell_angle_gamma 98.362(3)
_cell_formula_units_Z 2
_cell_length_a 14.4122(6)
_cell_length_b 14.3812(6)
_cell_length_c 14.5701(7)
_cell_measurement_reflns_used 6420
_cell_measurement_temperature 120
_cell_measurement_theta_max 69.73
_cell_measurement_theta_min 4.01
_cell_volume 2906.9(2)
_computing_molecular_graphics 'Olex2 (Dolomanov et al., 2009)'
_computing_publication_material 'Olex2 (Dolomanov et al., 2009)'
_computing_structure_refinement 'XL (Sheldrick, 2008)'
_computing_structure_solution 'ShelXT (Sheldrick, 2015)'
_diffrn_ambient_temperature 120
_diffrn_measured_fraction_theta_full 0.976
_diffrn_measured_fraction_theta_max 0.976
_diffrn_measurement_device_type 'STOE STADIVARI'
_diffrn_measurement_method 'rotation method, \w scans'
_diffrn_radiation_type CuK\a
_diffrn_radiation_wavelength 1.54186
_diffrn_reflns_av_R_equivalents 0.1372
_diffrn_reflns_av_unetI/netI 0.1539
_diffrn_reflns_Laue_measured_fraction_full 0.976
_diffrn_reflns_Laue_measured_fraction_max 0.976
_diffrn_reflns_limit_h_max 7
_diffrn_reflns_limit_h_min -16
_diffrn_reflns_limit_k_max 16
_diffrn_reflns_limit_k_min -16
_diffrn_reflns_limit_l_max 16
_diffrn_reflns_limit_l_min -15
_diffrn_reflns_number 24441
_diffrn_reflns_point_group_measured_fraction_full 0.976
_diffrn_reflns_point_group_measured_fraction_max 0.976
_diffrn_reflns_theta_full 63.991
_diffrn_reflns_theta_max 63.991
_diffrn_reflns_theta_min 3.153
_diffrn_source 'GeniX 3D HF Cu'
_exptl_absorpt_coefficient_mu 19.726
_exptl_absorpt_correction_T_max 0.7121
_exptl_absorpt_correction_T_min 0.1140
_exptl_absorpt_correction_type multi-scan
_exptl_absorpt_process_details
;
STOE X-Red32, absorption correction by Gaussian integration, analogous to
P. Coppens, "The Evaluation of Absorption and Extinction in Single-Crystal
Structure Analysis", published in: F. R. Ahmed (Editor), "Crystallographic
Computing", Munksgaard, Copenhagen (1970), 255 - 270.
Afterwards scaling of reflection intensities was performed within STOE LANA.
J. Koziskova, F. Hahn, J. Richter, J. Kozisek, "Comparison of different
absorption corrections on the model structure of tetrakis(\m~2~-acetato)-
diaqua-di-copper(II)", Acta Chimica Slovaca, vol. 9, no. 2, 2016, pp. 136 - 140.
;
_exptl_crystal_colour violet
_exptl_crystal_colour_primary violet
_exptl_crystal_density_diffrn 1.881
_exptl_crystal_density_method 'not measured'
_exptl_crystal_description block
_exptl_crystal_F_000 1624
_exptl_crystal_size_max 0.02
_exptl_crystal_size_mid 0.02
_exptl_crystal_size_min 0.02
_refine_diff_density_max 3.922
_refine_diff_density_min -1.338
_refine_diff_density_rms 0.238
_refine_ls_extinction_method none
_refine_ls_goodness_of_fit_ref 1.023
_refine_ls_hydrogen_treatment constr
_refine_ls_matrix_type full
_refine_ls_number_parameters 766
_refine_ls_number_reflns 9414
_refine_ls_number_restraints 337
_refine_ls_restrained_S_all 1.011
_refine_ls_R_factor_all 0.2086
_refine_ls_R_factor_gt 0.1121
_refine_ls_shift/su_max 0.000
_refine_ls_shift/su_mean 0.000
_refine_ls_structure_factor_coef Fsqd
_refine_ls_weighting_details 'w=1/[\s^2^(Fo^2^)+(0.1737P)^2^+37.4060P] where P=(Fo^2^+2Fc^2^)/3'
_refine_ls_weighting_scheme calc
_refine_ls_wR_factor_gt 0.2685
_refine_ls_wR_factor_ref 0.3459
_reflns_Friedel_coverage 0.000
_reflns_number_gt 4673
_reflns_number_total 9414
_reflns_threshold_expression 'I > 2\s(I)'
_cod_data_source_file d0nj01517b2.cif
_cod_data_source_block Gd2Mn2
_cod_depositor_comments
;Adding full bibliography for 7059628--7059633.cif.

 Adding full bibliography for 7059628--7059633.cif.
;
_cod_database_code 7059629
_shelx_shelxl_version_number 2014/7
_shelx_space_group_comment
;
The symmetry employed for this shelxl refinement is uniquely defined
by the following loop, which should always be used as a source of
symmetry information in preference to the above space-group names.
They are only intended as comments.
;
_olex2_refinement_description
;
1. Fixed Uiso
 At 1.2 times of:
  All C(H) groups, All C(H,H) groups
2. Restrained distances
 Cl05-O21 = Cl05-O22 = Cl05-O20 = Cl05-O19
 1.5 with sigma of 0.02
 O20-O19
 2 with sigma of 0.02
 O24-O23 \\sim O26-O25
 with sigma of 0.02
 O21-O19 \\sim O20-O22
 with sigma of 0.02
3. Uiso/Uaniso restraints and constraints
Cl06 \\sim O23 \\sim O24 \\sim O25 \\sim O26: within 1.7A with sigma of 0.004
and sigma for terminal atoms of 0.008
Cl05 \\sim O19 \\sim O20 \\sim O21 \\sim O22: within 1.7A with sigma of 0.004
and sigma for terminal atoms of 0.008
O10 \\sim N6 \\sim C19 \\sim C20 \\sim C21 \\sim C22 \\sim C23 \\sim C24:
within 1.7A with sigma of 0.004 and sigma for terminal atoms of 0.008
C11 \\sim C10 \\sim C9 \\sim C8 \\sim C7 \\sim N2 \\sim C12 \\sim O2: within
1.7A with sigma of 0.004 and sigma for terminal atoms of 0.008
C16 \\sim C15 \\sim C14 \\sim C13 \\sim N3 \\sim C17 \\sim C18 \\sim O3: within
1.7A with sigma of 0.004 and sigma for terminal atoms of 0.008
C35 \\sim C36 \\sim N8 \\sim O12 \\sim C34 \\sim C33 \\sim C32 \\sim C31:
within 1.7A with sigma of 0.004 and sigma for terminal atoms of 0.008
C25 \\sim C29 \\sim N7 \\sim O11 \\sim C30 \\sim C28 \\sim C26 \\sim C27:
within 1.7A with sigma of 0.004 and sigma for terminal atoms of 0.008
O17 \\sim O18 \\sim N10 \\sim O16: within 1.7A with sigma of 0.004 and sigma
for terminal atoms of 0.008
O5 \\sim N4 \\sim O4 \\sim O6: within 1.7A with sigma of 0.004 and sigma for
terminal atoms of 0.008
Uanis(O10) \\sim Ueq: with sigma of 0.01 and sigma for terminal atoms of 0.02
4.a Secondary CH2 refined with riding coordinates:
 C6(H6A,H6B), C12(H12A,H12B), C18(H18A,H18B), C24(H24A,H24B), C30(H30A,H30B)
4.b Aromatic/amide H refined with riding coordinates:
 C1(H1), C2(H2), C3(H3), C4(H4), C7(H7), C8(H8), C9(H9), C10(H10), C13(H13),
 C14(H14), C15(H15), C16(H16), C19(H19), C20(H20), C21(H21), C22(H22), C25(H25),
  C26(H26), C27(H27), C28(H28), C31(H31), C32(H32), C33(H33), C34(H34), C36(H36)
;
_olex2_submission_special_instructions 'No special instructions were received'

loop_
_space_group_symop_operation_xyz
'x, y, z'
'-x, -y, -z'

loop_
_atom_site_label
_atom_site_type_symbol
_atom_site_fract_x
_atom_site_fract_y
_atom_site_fract_z
_atom_site_U_iso_or_equiv
_atom_site_adp_type
_atom_site_occupancy
_atom_site_site_symmetry_order
_atom_site_calc_flag
_atom_site_refinement_flags_posn
_atom_site_refinement_flags_adp
_atom_site_refinement_flags_occupancy
_atom_site_disorder_assembly
_atom_site_disorder_group
Gd1 Gd 0.88801(9) 0.27131(9) 0.95831(9) 0.0405(4) Uani 1 1 d . . . . .
Mn1 Mn 0.9083(2) 0.0369(2) 0.9509(2) 0.0356(8) Uani 1 1 d . . . . .
O1 O 0.9045(9) 0.1450(10) 1.0432(10) 0.038(3) Uani 1 1 d . . . . .
O1W O 0.9362(12) 0.3228(12) 0.8220(12) 0.059(5) Uani 1 1 d . . . . .
O2 O 0.9368(9) -0.0479(11) 1.0319(11) 0.046(3) Uani 1 1 d . U . . .
O2W O 0.8113(13) 0.4050(13) 0.9630(15) 0.069(5) Uani 1 1 d . . . . .
O3 O 0.8922(10) 0.1229(11) 0.8681(11) 0.046(3) Uani 1 1 d . U . . .
O4 O 1.0604(12) 0.2733(13) 1.0061(15) 0.070(4) Uani 1 1 d . U . . .
O5 O 1.1666(13) 0.3980(14) 1.0608(17) 0.080(4) Uani 1 1 d . U . . .
O6 O 1.0219(12) 0.4103(13) 1.0168(15) 0.074(4) Uani 1 1 d . U . . .
O7 O 0.7287(11) 0.2245(11) 0.8359(11) 0.046(4) Uani 1 1 d . . . . .
O8 O 0.5945(11) 0.1771(16) 0.8788(13) 0.068(6) Uani 1 1 d . . . . .
O9 O 0.7286(11) 0.2143(12) 0.9826(11) 0.048(4) Uani 1 1 d . . . . .
N1 N 0.8966(15) 0.3170(16) 1.1337(15) 0.060(6) Uani 1 1 d . . . . .
N2 N 0.7639(12) -0.0335(14) 0.9650(14) 0.047(3) Uani 1 1 d . U . . .
N3 N 0.8880(13) -0.0578(14) 0.8232(14) 0.048(3) Uani 1 1 d . U . . .
N4 N 1.0882(16) 0.3665(17) 1.0297(19) 0.073(3) Uani 1 1 d . U . . .
N5 N 0.6813(14) 0.2051(15) 0.8995(17) 0.052(5) Uani 1 1 d . . . . .
C1 C 0.899(2) 0.4054(19) 1.178(2) 0.069(8) Uani 1 1 d . . . . .
H1 H 0.9098 0.4555 1.1440 0.083 Uiso 1 1 calc R . . . .
C2 C 0.888(2) 0.429(2) 1.270(2) 0.067(8) Uani 1 1 d . . . . .
H2 H 0.8863 0.4917 1.2964 0.080 Uiso 1 1 calc R . . . .
C3 C 0.8800(19) 0.353(2) 1.324(2) 0.066(8) Uani 1 1 d . . . . .
H3 H 0.8762 0.3657 1.3884 0.080 Uiso 1 1 calc R . . . .
C4 C 0.8777(14) 0.260(2) 1.2786(16) 0.050(6) Uani 1 1 d . . . . .
H4 H 0.8719 0.2095 1.3123 0.060 Uiso 1 1 calc R . . . .
C5 C 0.8842(13) 0.2427(17) 1.1800(16) 0.041(5) Uani 1 1 d . . . . .
C6 C 0.8799(15) 0.1441(17) 1.1331(17) 0.045(6) Uani 1 1 d . . . . .
H6A H 0.9242 0.1129 1.1713 0.053 Uiso 1 1 calc R . . . .
H6B H 0.8153 0.1081 1.1266 0.053 Uiso 1 1 calc R . . . .
C7 C 0.6758(14) -0.0223(18) 0.9221(18) 0.049(3) Uani 1 1 d . U . . .
H7 H 0.6708 0.0149 0.8740 0.059 Uiso 1 1 calc R . . . .
C8 C 0.5938(16) -0.0650(18) 0.9482(19) 0.052(3) Uani 1 1 d . U . . .
H8 H 0.5332 -0.0602 0.9161 0.062 Uiso 1 1 calc R . . . .
C9 C 0.6027(15) -0.1126(18) 1.0191(18) 0.051(3) Uani 1 1 d . U . . .
H9 H 0.5473 -0.1361 1.0408 0.061 Uiso 1 1 calc R . . . .
C10 C 0.6916(14) -0.1301(18) 1.0644(19) 0.050(3) Uani 1 1 d . U . . .
H10 H 0.6969 -0.1686 1.1113 0.059 Uiso 1 1 calc R . . . .
C11 C 0.7686(14) -0.0864(18) 1.0341(18) 0.047(2) Uani 1 1 d . U . . .
C12 C 0.8678(14) -0.0930(18) 1.0818(18) 0.046(3) Uani 1 1 d . U . . .
H12A H 0.8796 -0.0610 1.1476 0.056 Uiso 1 1 calc R . . . .
H12B H 0.8740 -0.1601 1.0811 0.056 Uiso 1 1 calc R . . . .
C13 C 0.8813(16) -0.1502(18) 0.8156(18) 0.049(3) Uani 1 1 d . U . . .
H13 H 0.8855 -0.1788 0.8699 0.059 Uiso 1 1 calc R . . . .
C14 C 0.8678(16) -0.2066(19) 0.7260(18) 0.051(3) Uani 1 1 d . U . . .
H14 H 0.8640 -0.2730 0.7210 0.061 Uiso 1 1 calc R . . . .
C15 C 0.8604(16) -0.1686(18) 0.6499(19) 0.052(3) Uani 1 1 d . U . . .
H15 H 0.8516 -0.2073 0.5904 0.062 Uiso 1 1 calc R . . . .
C16 C 0.8661(16) -0.0646(18) 0.6573(18) 0.051(3) Uani 1 1 d . U . . .
H16 H 0.8603 -0.0346 0.6039 0.061 Uiso 1 1 calc R . . . .
C17 C 0.8804(16) -0.0138(18) 0.7483(18) 0.048(2) Uani 1 1 d . U . . .
C18 C 0.8916(17) 0.0933(18) 0.7684(17) 0.047(3) Uani 1 1 d . U . . .
H18A H 0.9515 0.1221 0.7521 0.057 Uiso 1 1 calc R . . . .
H18B H 0.8388 0.1145 0.7304 0.057 Uiso 1 1 calc R . . . .
Gd2 Gd 0.63311(9) 0.23826(10) 0.53053(9) 0.0420(4) Uani 1 1 d . . . . .
Mn2 Mn 0.5992(2) 0.4701(3) 0.5420(2) 0.0398(8) Uani 1 1 d . . . . .
O3W O 0.5884(12) 0.1825(12) 0.6672(11) 0.056(4) Uani 1 1 d . . . . .
O4W O 0.7129(14) 0.1047(13) 0.5277(14) 0.068(5) Uani 1 1 d . . . . .
O10 O 0.6053(9) 0.3656(11) 0.4483(11) 0.043(3) Uani 1 1 d . U . . .
O11 O 0.5541(9) 0.5537(11) 0.4634(11) 0.043(3) Uani 1 1 d . U . . .
O12 O 0.6262(10) 0.3853(11) 0.6258(11) 0.046(3) Uani 1 1 d . U . . .
O13 O 0.7920(11) 0.3145(14) 0.5142(12) 0.055(4) Uani 1 1 d . . . . .
O14 O 0.9188(13) 0.3616(19) 0.6195(15) 0.087(7) Uani 1 1 d . . . . .
O15 O 0.7895(11) 0.2889(13) 0.6541(12) 0.051(4) Uani 1 1 d . . . . .
O16 O 0.5123(13) 0.0912(13) 0.4611(15) 0.069(3) Uani 1 1 d . U . . .
O17 O 0.3596(13) 0.0822(15) 0.4406(17) 0.080(4) Uani 1 1 d . U . . .
O18 O 0.4574(12) 0.2182(13) 0.4892(15) 0.067(3) Uani 1 1 d . U . . .
N6 N 0.6302(12) 0.2025(15) 0.3539(14) 0.049(3) Uani 1 1 d . U . . .
N7 N 0.7362(12) 0.5522(14) 0.5129(15) 0.048(3) Uani 1 1 d . U . . .
N8 N 0.6156(12) 0.5608(14) 0.6674(14) 0.047(3) Uani 1 1 d . U . . .
N9 N 0.8371(13) 0.3204(15) 0.5945(14) 0.046(5) Uani 1 1 d . . . . .
N10 N 0.4406(17) 0.1325(18) 0.4667(19) 0.069(3) Uani 1 1 d . U . . .
C19 C 0.6361(15) 0.1128(19) 0.3075(18) 0.051(3) Uani 1 1 d . U . . .
H19 H 0.6361 0.0614 0.3408 0.061 Uiso 1 1 calc R . . . .
C20 C 0.6416(15) 0.099(2) 0.2172(18) 0.051(3) Uani 1 1 d . U . . .
H20 H 0.6495 0.0387 0.1878 0.061 Uiso 1 1 calc R . . . .
C21 C 0.6363(15) 0.1686(19) 0.1675(18) 0.049(3) Uani 1 1 d . U . . .
H21 H 0.6372 0.1566 0.1026 0.059 Uiso 1 1 calc R . . . .
C22 C 0.6294(15) 0.2577(19) 0.2095(17) 0.048(3) Uani 1 1 d . U . . .
H22 H 0.6255 0.3073 0.1741 0.057 Uiso 1 1 calc R . . . .
C23 C 0.6281(15) 0.2736(18) 0.3052(17) 0.047(2) Uani 1 1 d . U . . .
C24 C 0.6260(15) 0.3672(17) 0.3575(16) 0.044(3) Uani 1 1 d . U . . .
H24A H 0.6881 0.4078 0.3629 0.053 Uiso 1 1 calc R . . . .
H24B H 0.5780 0.3963 0.3215 0.053 Uiso 1 1 calc R . . . .
C25 C 0.8295(15) 0.5533(18) 0.5448(19) 0.050(3) Uani 1 1 d . U . . .
H25 H 0.8455 0.5204 0.5948 0.060 Uiso 1 1 calc R . . . .
C26 C 0.9026(15) 0.5988(18) 0.5094(18) 0.051(3) Uani 1 1 d . U . . .
H26 H 0.9663 0.5930 0.5302 0.061 Uiso 1 1 calc R . . . .
C27 C 0.8784(15) 0.6540(18) 0.4415(18) 0.051(3) Uani 1 1 d . U . . .
H27 H 0.9274 0.6921 0.4214 0.061 Uiso 1 1 calc R . . . .
C28 C 0.7850(14) 0.6545(17) 0.4028(18) 0.049(3) Uani 1 1 d . U . . .
H28 H 0.7677 0.6855 0.3516 0.059 Uiso 1 1 calc R . . . .
C29 C 0.7170(14) 0.6042(17) 0.4467(18) 0.047(2) Uani 1 1 d . U . . .
C30 C 0.6130(14) 0.6060(18) 0.4087(17) 0.045(3) Uani 1 1 d . U . . .
H30A H 0.6019 0.6721 0.4139 0.054 Uiso 1 1 calc R . . . .
H30B H 0.5965 0.5765 0.3420 0.054 Uiso 1 1 calc R . . . .
C31 C 0.6166(15) 0.6596(18) 0.6781(18) 0.048(3) Uani 1 1 d . U . . .
H31 H 0.6125 0.6892 0.6245 0.058 Uiso 1 1 calc R . . . .
C32 C 0.6232(15) 0.7125(19) 0.7633(18) 0.051(3) Uani 1 1 d . U . . .
H32 H 0.6256 0.7788 0.7709 0.061 Uiso 1 1 calc R . . . .
C33 C 0.6265(15) 0.6629(19) 0.8426(19) 0.052(3) Uani 1 1 d . U . . .
H33 H 0.6264 0.6960 0.9030 0.063 Uiso 1 1 calc R . . . .
C34 C 0.6296(15) 0.5720(19) 0.8302(18) 0.051(3) Uani 1 1 d . U . . .
H34 H 0.6353 0.5417 0.8834 0.061 Uiso 1 1 calc R . . . .
C35 C 0.6250(15) 0.5181(18) 0.7426(17) 0.047(2) Uani 1 1 d . U . . .
C36 C 0.6269(15) 0.4145(18) 0.7197(17) 0.047(3) Uani 1 1 d . U . . .
H36 H 0.6284 0.3735 0.7645 0.057 Uiso 1 1 calc R . . . .
Cl05 Cl 0.8560(7) -0.0868(9) 0.3526(7) 0.115(3) Uani 1 1 d D U . . .
O19 O 0.9296(15) -0.1479(18) 0.354(2) 0.132(5) Uani 1 1 d D U . . .
O20 O 0.8096(16) -0.158(2) 0.2637(14) 0.130(5) Uani 1 1 d D U . . .
O21 O 0.8882(19) 0.0099(15) 0.339(2) 0.127(5) Uani 1 1 d D U . . .
O22 O 0.7908(18) -0.084(2) 0.4199(17) 0.124(5) Uani 1 1 d D U . . .
Cl06 Cl 0.3845(9) 0.3780(9) 0.8668(9) 0.126(3) Uani 1 1 d . U . . .
O23 O 0.462(2) 0.335(2) 0.931(2) 0.139(5) Uani 1 1 d D U . . .
O24 O 0.348(2) 0.311(3) 0.792(2) 0.138(5) Uani 1 1 d D U . . .
O25 O 0.419(2) 0.467(2) 0.845(2) 0.136(5) Uani 1 1 d D U . . .
O26 O 0.302(2) 0.388(2) 0.916(2) 0.129(5) Uani 1 1 d D U . . .
O5W O 1.1180(14) 0.3313(19) 0.7983(15) 0.093(7) Uani 1 1 d . . . . .
O7W O 0.4111(16) 0.1491(19) 0.695(2) 0.106(8) Uani 1 1 d . . . . .
O6W O 0.639(2) 0.401(2) 1.009(2) 0.125(10) Uani 1 1 d . . . . .

loop_
_atom_site_aniso_label
_atom_site_aniso_U_11
_atom_site_aniso_U_22
_atom_site_aniso_U_33
_atom_site_aniso_U_23
_atom_site_aniso_U_13
_atom_site_aniso_U_12
Gd1 0.0485(7) 0.0400(8) 0.0341(8) 0.0101(6) 0.0007(6) 0.0147(6)
Mn1 0.0315(15) 0.045(2) 0.0292(18) 0.0092(16) -0.0032(14) 0.0089(13)
O1 0.042(7) 0.040(9) 0.030(8) 0.005(7) -0.003(6) 0.008(6)
O1W 0.073(11) 0.057(11) 0.052(11) 0.031(9) 0.008(9) 0.008(8)
O2 0.036(5) 0.053(6) 0.053(6) 0.018(5) 0.011(5) 0.008(5)
O2W 0.077(11) 0.045(11) 0.080(15) 0.008(10) 0.004(11) 0.004(9)
O3 0.052(5) 0.051(6) 0.037(6) 0.011(5) 0.005(5) 0.018(5)
O4 0.059(6) 0.048(7) 0.086(9) 0.018(7) -0.029(6) 0.001(5)
O5 0.064(8) 0.054(8) 0.100(10) 0.019(8) -0.036(8) -0.012(7)
O6 0.063(7) 0.051(7) 0.088(9) 0.012(7) -0.030(7) -0.001(6)
O7 0.054(9) 0.052(10) 0.039(9) 0.012(8) 0.015(8) 0.023(7)
O8 0.042(9) 0.123(17) 0.057(12) 0.035(11) 0.018(9) 0.040(10)
O9 0.056(9) 0.062(11) 0.026(9) 0.017(8) 0.001(8) 0.013(8)
N1 0.073(13) 0.061(15) 0.041(12) -0.005(11) -0.008(11) 0.030(11)
N2 0.033(4) 0.054(6) 0.054(6) 0.005(5) 0.008(5) 0.011(4)
N3 0.050(5) 0.051(6) 0.044(6) 0.009(5) 0.003(5) 0.016(5)
N4 0.062(6) 0.051(6) 0.088(8) 0.016(6) -0.032(6) -0.002(5)
N5 0.044(11) 0.053(13) 0.070(17) 0.025(12) 0.019(12) 0.017(9)
C1 0.13(2) 0.033(14) 0.054(17) -0.004(13) 0.026(17) 0.030(15)
C2 0.084(18) 0.067(19) 0.047(17) -0.018(15) 0.010(15) 0.033(15)
C3 0.062(16) 0.09(2) 0.034(15) 0.000(16) -0.009(12) 0.007(15)
C4 0.031(10) 0.08(2) 0.032(13) 0.022(14) 0.003(10) -0.005(11)
C5 0.023(9) 0.052(15) 0.042(14) 0.012(12) -0.009(9) -0.003(9)
C6 0.041(11) 0.049(15) 0.047(15) 0.005(12) 0.015(11) 0.017(10)
C7 0.034(4) 0.056(6) 0.056(6) 0.003(5) 0.006(5) 0.011(5)
C8 0.036(5) 0.059(6) 0.057(6) 0.000(5) 0.007(5) 0.009(5)
C9 0.036(5) 0.058(6) 0.056(6) 0.000(5) 0.010(5) 0.008(5)
C10 0.036(4) 0.056(6) 0.055(6) 0.002(5) 0.010(5) 0.007(4)
C11 0.034(4) 0.055(6) 0.053(6) 0.006(5) 0.010(4) 0.009(4)
C12 0.036(4) 0.053(6) 0.053(6) 0.013(5) 0.012(5) 0.009(4)
C13 0.049(5) 0.051(6) 0.047(6) 0.007(5) 0.001(5) 0.018(5)
C14 0.051(5) 0.052(6) 0.049(6) 0.005(5) 0.003(5) 0.018(5)
C15 0.052(5) 0.054(6) 0.048(6) 0.004(5) 0.003(5) 0.018(5)
C16 0.052(5) 0.054(6) 0.046(6) 0.006(5) 0.003(5) 0.018(5)
C17 0.051(5) 0.051(6) 0.043(5) 0.009(5) 0.003(5) 0.017(4)
C18 0.053(5) 0.051(6) 0.040(6) 0.011(5) 0.003(5) 0.017(5)
Gd2 0.0503(8) 0.0455(9) 0.0324(8) 0.0110(7) 0.0010(6) 0.0180(6)
Mn2 0.0370(16) 0.050(2) 0.0320(19) 0.0141(17) -0.0011(15) 0.0077(14)
O3W 0.074(10) 0.054(11) 0.031(9) 0.009(8) -0.009(8) 0.005(8)
O4W 0.087(12) 0.058(12) 0.061(12) 0.019(10) -0.005(10) 0.033(9)
O10 0.039(5) 0.055(6) 0.041(5) 0.015(5) 0.007(4) 0.014(4)
O11 0.029(5) 0.052(6) 0.041(6) 0.003(5) -0.002(5) 0.002(5)
O12 0.047(5) 0.053(6) 0.036(6) 0.000(5) -0.004(5) 0.020(5)
O13 0.047(8) 0.088(13) 0.037(10) 0.026(9) 0.009(8) 0.015(8)
O14 0.054(11) 0.16(2) 0.060(14) 0.038(14) 0.002(10) 0.033(12)
O15 0.047(8) 0.069(12) 0.044(10) 0.028(9) 0.000(8) 0.023(8)
O16 0.068(7) 0.056(7) 0.085(9) 0.021(7) 0.007(7) 0.012(6)
O17 0.067(8) 0.065(8) 0.101(10) 0.019(8) -0.005(8) 0.002(7)
O18 0.064(7) 0.053(7) 0.087(9) 0.023(7) 0.007(7) 0.010(6)
N6 0.043(5) 0.063(6) 0.042(5) 0.007(5) 0.004(5) 0.011(5)
N7 0.035(4) 0.051(6) 0.049(6) -0.005(5) -0.006(4) 0.005(4)
N8 0.040(5) 0.054(6) 0.042(5) -0.001(5) -0.006(5) 0.019(5)
N9 0.030(9) 0.074(15) 0.039(12) 0.011(11) 0.009(9) 0.015(9)
N10 0.065(6) 0.055(7) 0.087(8) 0.022(7) 0.006(6) 0.010(5)
C19 0.044(5) 0.063(6) 0.042(6) 0.005(5) 0.003(5) 0.012(5)
C20 0.043(5) 0.064(6) 0.041(6) 0.002(5) 0.003(5) 0.011(5)
C21 0.041(5) 0.064(6) 0.040(6) 0.003(5) 0.004(5) 0.009(5)
C22 0.039(5) 0.063(6) 0.040(5) 0.006(5) 0.005(5) 0.009(5)
C23 0.039(4) 0.061(5) 0.040(5) 0.009(4) 0.005(4) 0.011(4)
C24 0.038(4) 0.057(6) 0.040(5) 0.013(5) 0.006(4) 0.011(4)
C25 0.037(5) 0.052(6) 0.052(6) -0.007(5) -0.007(5) 0.006(5)
C26 0.036(5) 0.054(6) 0.052(6) -0.009(5) -0.006(5) 0.005(5)
C27 0.037(5) 0.054(6) 0.051(6) -0.008(5) -0.003(5) 0.002(5)
C28 0.035(4) 0.053(6) 0.049(6) -0.007(5) -0.003(5) 0.004(4)
C29 0.034(4) 0.052(5) 0.047(5) -0.004(4) -0.003(4) 0.004(4)
C30 0.032(4) 0.052(6) 0.044(6) 0.000(5) -0.002(4) 0.003(4)
C31 0.040(5) 0.056(6) 0.044(6) -0.002(5) -0.006(5) 0.018(5)
C32 0.043(5) 0.058(6) 0.046(6) -0.003(5) -0.006(5) 0.017(5)
C33 0.045(5) 0.060(6) 0.045(6) -0.006(5) -0.005(5) 0.016(5)
C34 0.045(5) 0.058(6) 0.043(6) -0.004(5) -0.004(5) 0.017(5)
C35 0.043(4) 0.055(6) 0.040(5) -0.002(5) -0.005(4) 0.018(4)
C36 0.047(5) 0.054(6) 0.038(5) -0.001(5) -0.004(5) 0.018(5)
Cl05 0.095(5) 0.160(9) 0.096(6) 0.032(6) 0.043(5) 0.003(5)
O19 0.110(9) 0.170(12) 0.118(9) 0.026(9) 0.037(9) 0.007(9)
O20 0.115(9) 0.169(11) 0.103(9) 0.026(9) 0.038(8) -0.002(9)
O21 0.110(9) 0.164(11) 0.109(9) 0.028(9) 0.044(8) 0.004(9)
O22 0.113(9) 0.163(11) 0.098(9) 0.028(9) 0.045(8) -0.001(9)
Cl06 0.128(7) 0.134(8) 0.106(8) 0.009(6) 0.033(6) -0.011(6)
O23 0.138(10) 0.141(11) 0.123(11) 0.012(9) 0.018(9) -0.006(9)
O24 0.144(10) 0.141(11) 0.112(11) 0.005(9) 0.023(9) -0.012(9)
O25 0.140(10) 0.141(11) 0.115(10) 0.013(9) 0.033(9) -0.017(9)
O26 0.129(10) 0.138(11) 0.110(10) 0.005(9) 0.037(9) -0.014(9)
O5W 0.068(12) 0.15(2) 0.061(14) 0.029(14) 0.018(11) 0.001(13)
O7W 0.081(14) 0.11(2) 0.14(2) 0.032(17) 0.044(15) 0.019(13)
O6W 0.121(19) 0.13(2) 0.17(3) 0.08(2) 0.05(2) 0.076(17)

loop_
_atom_type_symbol
_atom_type_description
_atom_type_scat_dispersion_real
_atom_type_scat_dispersion_imag
_atom_type_scat_source
C C 0.0181 0.0091 'International Tables Vol C Tables 4.2.6.8 and 6.1.1.4'
H H 0.0000 0.0000 'International Tables Vol C Tables 4.2.6.8 and 6.1.1.4'
Cl Cl 0.3639 0.7018 'International Tables Vol C Tables 4.2.6.8 and 6.1.1.4'
Gd Gd -8.8380 11.9157 'International Tables Vol C Tables 4.2.6.8 and 6.1.1.4'
Mn Mn -0.5299 2.8052 'International Tables Vol C Tables 4.2.6.8 and 6.1.1.4'
N N 0.0311 0.0180 'International Tables Vol C Tables 4.2.6.8 and 6.1.1.4'
O O 0.0492 0.0322 'International Tables Vol C Tables 4.2.6.8 and 6.1.1.4'

loop_
_geom_angle_atom_site_label_1
_geom_angle_atom_site_label_2
_geom_angle_atom_site_label_3
_geom_angle
_geom_angle_site_symmetry_1
_geom_angle_site_symmetry_3
_geom_angle_publ_flag
O1 Gd1 Mn1 32.8(4) . . ?
O1 Gd1 O1W 138.1(6) . . ?
O1 Gd1 O4 72.8(5) . . ?
O1 Gd1 O6 112.0(6) . . ?
O1 Gd1 O7 108.3(5) . . ?
O1 Gd1 O9 75.0(5) . . ?
O1 Gd1 N1 65.9(6) . . ?
O1 Gd1 N4 93.1(6) . . ?
O1 Gd1 N5 91.9(5) . . ?
O1W Gd1 Mn1 108.7(5) . . ?
O1W Gd1 O4 82.8(6) . . ?
O1W Gd1 O6 73.4(7) . . ?
O1W Gd1 O7 78.6(5) . . ?
O1W Gd1 O9 128.7(6) . . ?
O1W Gd1 N1 144.6(7) . . ?
O1W Gd1 N4 77.1(7) . . ?
O1W Gd1 N5 103.9(6) . . ?
O2W Gd1 Mn1 157.1(4) . . ?
O2W Gd1 O1 138.3(6) . . ?
O2W Gd1 O1W 83.6(7) . . ?
O2W Gd1 O3 143.8(6) . . ?
O2W Gd1 O4 126.3(6) . . ?
O2W Gd1 O6 76.1(6) . . ?
O2W Gd1 O7 72.3(6) . . ?
O2W Gd1 O9 74.8(6) . . ?
O2W Gd1 N1 79.2(7) . . ?
O2W Gd1 N4 100.1(7) . . ?
O2W Gd1 N5 71.4(6) . . ?
O3 Gd1 Mn1 31.3(4) . . ?
O3 Gd1 O1 64.0(5) . . ?
O3 Gd1 O1W 80.0(6) . . ?
O3 Gd1 O4 83.3(6) . . ?
O3 Gd1 O6 128.2(6) . . ?
O3 Gd1 O7 73.0(5) . . ?
O3 Gd1 O9 90.9(5) . . ?
O3 Gd1 N1 129.9(6) . . ?
O3 Gd1 N4 107.2(6) . . ?
O3 Gd1 N5 81.6(6) . . ?
O4 Gd1 Mn1 75.4(4) . . ?
O4 Gd1 O6 50.2(6) . . ?
O4 Gd1 O7 151.9(6) . . ?
O4 Gd1 N1 82.9(7) . . ?
O4 Gd1 N4 26.2(6) . . ?
O4 Gd1 N5 162.2(6) . . ?
O6 Gd1 Mn1 125.4(4) . . ?
O6 Gd1 O7 139.6(6) . . ?
O6 Gd1 N1 72.6(8) . . ?
O6 Gd1 N4 24.1(6) . . ?
O6 Gd1 N5 147.4(6) . . ?
O7 Gd1 Mn1 90.8(3) . . ?
O7 Gd1 N4 155.2(6) . . ?
O7 Gd1 N5 25.7(5) . . ?
O9 Gd1 Mn1 82.6(4) . . ?
O9 Gd1 O4 146.6(6) . . ?
O9 Gd1 O6 140.1(7) . . ?
O9 Gd1 O7 50.8(5) . . ?
O9 Gd1 N1 75.7(6) . . ?
O9 Gd1 N4 151.6(7) . . ?
O9 Gd1 N5 25.1(5) . . ?
N1 Gd1 Mn1 98.7(5) . . ?
N1 Gd1 O7 123.9(6) . . ?
N1 Gd1 N4 75.8(8) . . ?
N1 Gd1 N5 99.5(7) . . ?
N4 Gd1 Mn1 101.4(5) . . ?
N5 Gd1 Mn1 86.7(4) . . ?
N5 Gd1 N4 171.1(7) . . ?
Mn1 Mn1 Gd1 124.56(15) 2_757 . ?
O1 Mn1 Gd1 41.7(4) . . ?
O1 Mn1 Mn1 100.8(4) . 2_757 ?
O1 Mn1 O2 98.3(6) . 2_757 ?
O1 Mn1 N2 91.7(7) . . ?
O1 Mn1 N3 162.2(7) . . ?
O2 Mn1 Gd1 140.0(5) . . ?
O2 Mn1 Gd1 100.2(4) 2_757 . ?
O2 Mn1 Mn1 34.3(4) 2_757 2_757 ?
O2 Mn1 Mn1 41.6(4) . 2_757 ?
O2 Mn1 O1 98.7(7) . . ?
O2 Mn1 O2 75.9(6) . 2_757 ?
O2 Mn1 O3 174.3(6) . . ?
O2 Mn1 N2 77.5(7) . . ?
O2 Mn1 N2 152.7(7) 2_757 . ?
O2 Mn1 N3 98.0(8) . . ?
O3 Mn1 Gd1 41.1(5) . . ?
O3 Mn1 Mn1 132.8(5) . 2_757 ?
O3 Mn1 O1 82.8(7) . . ?
O3 Mn1 O2 98.5(6) . 2_757 ?
O3 Mn1 N2 107.9(7) . . ?
O3 Mn1 N3 81.1(7) . . ?
N2 Mn1 Gd1 104.0(5) . . ?
N2 Mn1 Mn1 118.9(5) . 2_757 ?
N3 Mn1 Gd1 122.0(6) . . ?
N3 Mn1 Mn1 95.7(5) . 2_757 ?
N3 Mn1 O2 91.5(7) . 2_757 ?
N3 Mn1 N2 86.1(7) . . ?
Mn1 O1 Gd1 105.5(6) . . ?
C6 O1 Gd1 123.3(13) . . ?
C6 O1 Mn1 127.3(13) . . ?
Mn1 O2 Mn1 104.1(6) . 2_757 ?
C12 O2 Mn1 131.8(13) . 2_757 ?
C12 O2 Mn1 123.1(12) . . ?
Mn1 O3 Gd1 107.6(7) . . ?
C18 O3 Gd1 132.4(13) . . ?
C18 O3 Mn1 119.8(14) . . ?
N4 O4 Gd1 98.4(14) . . ?
N4 O6 Gd1 99.0(15) . . ?
N5 O7 Gd1 91.8(13) . . ?
N5 O9 Gd1 100.9(12) . . ?
C1 N1 Gd1 124.7(19) . . ?
C1 N1 C5 120(2) . . ?
C5 N1 Gd1 114.7(16) . . ?
C7 N2 Mn1 129.9(17) . . ?
C11 N2 Mn1 111.8(13) . . ?
C11 N2 C7 117.9(19) . . ?
C13 N3 Mn1 124.8(17) . . ?
C13 N3 C17 123(2) . . ?
C17 N3 Mn1 112.7(17) . . ?
O4 N4 Gd1 55.5(11) . . ?
O5 N4 Gd1 175.1(19) . . ?
O5 N4 O4 121(2) . . ?
O5 N4 O6 127(2) . . ?
O6 N4 Gd1 56.9(12) . . ?
O6 N4 O4 112(2) . . ?
O7 N5 Gd1 62.5(11) . . ?
O8 N5 Gd1 177.3(17) . . ?
O8 N5 O7 120(2) . . ?
O8 N5 O9 123(2) . . ?
O9 N5 Gd1 54.0(10) . . ?
O9 N5 O7 116.5(18) . . ?
N1 C1 C2 125(3) . . ?
C1 C2 C3 117(3) . . ?
C4 C3 C2 118(2) . . ?
C3 C4 C5 120(2) . . ?
N1 C5 C4 119(2) . . ?
N1 C5 C6 122(2) . . ?
C4 C5 C6 119(2) . . ?
O1 C6 C5 109.4(19) . . ?
N2 C7 C8 121(2) . . ?
C9 C8 C7 118(2) . . ?
C8 C9 C10 123(2) . . ?
C11 C10 C9 114(2) . . ?
N2 C11 C10 125(2) . . ?
N2 C11 C12 115.7(18) . . ?
C10 C11 C12 120(2) . . ?
O2 C12 C11 109.0(19) . . ?
N3 C13 C14 120(2) . . ?
C15 C14 C13 121(3) . . ?
C14 C15 C16 120(2) . . ?
C17 C16 C15 116(2) . . ?
N3 C17 C16 121(2) . . ?
N3 C17 C18 116(2) . . ?
C16 C17 C18 122(2) . . ?
O3 C18 C17 108.5(19) . . ?
O3W Gd2 Mn2 108.0(4) . . ?
O3W Gd2 O13 127.1(6) . . ?
O3W Gd2 O15 77.4(5) . . ?
O3W Gd2 O16 77.2(6) . . ?
O3W Gd2 O18 79.3(6) . . ?
O3W Gd2 N6 147.5(6) . . ?
O3W Gd2 N9 103.1(6) . . ?
O3W Gd2 N10 75.0(7) . . ?
O4W Gd2 Mn2 159.8(5) . . ?
O4W Gd2 O3W 81.5(6) . . ?
O4W Gd2 O12 142.2(6) . . ?
O4W Gd2 O13 80.2(6) . . ?
O4W Gd2 O15 72.9(6) . . ?
O4W Gd2 O16 71.9(6) . . ?
O4W Gd2 O18 121.4(6) . . ?
O4W Gd2 N6 81.6(7) . . ?
O4W Gd2 N9 75.1(6) . . ?
O4W Gd2 N10 97.2(7) . . ?
O10 Gd2 Mn2 32.3(4) . . ?
O10 Gd2 O3W 136.5(6) . . ?
O10 Gd2 O4W 142.0(6) . . ?
O10 Gd2 O12 64.1(5) . . ?
O10 Gd2 O13 75.1(5) . . ?
O10 Gd2 O15 109.8(5) . . ?
O10 Gd2 O16 110.8(6) . . ?
O10 Gd2 O18 75.7(5) . . ?
O10 Gd2 N6 65.0(6) . . ?
O10 Gd2 N9 92.2(5) . . ?
O10 Gd2 N10 94.3(6) . . ?
O12 Gd2 Mn2 31.9(4) . . ?
O12 Gd2 O3W 79.4(6) . . ?
O12 Gd2 O13 85.9(6) . . ?
O12 Gd2 O15 71.4(5) . . ?
O12 Gd2 O16 133.4(6) . . ?
O12 Gd2 O18 86.4(6) . . ?
O12 Gd2 N6 128.9(6) . . ?
O12 Gd2 N9 78.0(5) . . ?
O12 Gd2 N10 108.7(6) . . ?
O13 Gd2 Mn2 79.9(4) . . ?
O13 Gd2 O15 49.8(5) . . ?
O13 Gd2 O16 139.7(6) . . ?
O13 Gd2 O18 150.2(6) . . ?
O13 Gd2 N6 76.6(6) . . ?
O13 Gd2 N9 24.1(5) . . ?
O13 Gd2 N10 156.4(7) . . ?
O15 Gd2 Mn2 91.4(4) . . ?
O15 Gd2 N9 25.7(5) . . ?
O15 Gd2 N10 151.8(6) . . ?
O16 Gd2 Mn2 127.1(4) . . ?
O16 Gd2 O15 139.0(6) . . ?
O16 Gd2 N6 71.2(6) . . ?
O16 Gd2 N9 146.5(6) . . ?
O16 Gd2 N10 25.9(6) . . ?
O18 Gd2 Mn2 78.4(4) . . ?
O18 Gd2 O15 150.3(6) . . ?
O18 Gd2 O16 50.1(6) . . ?
O18 Gd2 N6 86.1(6) . . ?
O18 Gd2 N9 163.4(6) . . ?
O18 Gd2 N10 24.3(6) . . ?
N6 Gd2 Mn2 97.3(5) . . ?
N6 Gd2 O15 123.1(5) . . ?
N6 Gd2 N9 99.1(6) . . ?
N6 Gd2 N10 79.8(7) . . ?
N9 Gd2 Mn2 85.2(4) . . ?
N10 Gd2 Mn2 102.5(5) . . ?
N10 Gd2 N9 172.3(6) . . ?
Mn2 Mn2 Gd2 123.37(16) 2_666 . ?
O10 Mn2 Gd2 41.8(5) . . ?
O10 Mn2 Mn2 101.4(4) . 2_666 ?
O10 Mn2 O11 98.5(6) . 2_666 ?
O10 Mn2 N7 90.4(6) . . ?
O10 Mn2 N8 163.1(7) . . ?
O11 Mn2 Gd2 98.3(4) 2_666 . ?
O11 Mn2 Gd2 140.4(5) . . ?
O11 Mn2 Mn2 34.7(4) 2_666 2_666 ?
O11 Mn2 Mn2 41.0(4) . 2_666 ?
O11 Mn2 O10 99.6(7) . . ?
O11 Mn2 O11 75.6(6) . 2_666 ?
O11 Mn2 N7 77.0(7) . . ?
O11 Mn2 N7 152.3(7) 2_666 . ?
O11 Mn2 N8 96.9(7) . . ?
O12 Mn2 Gd2 41.9(5) . . ?
O12 Mn2 Mn2 130.7(5) . 2_666 ?
O12 Mn2 O10 83.7(7) . . ?
O12 Mn2 O11 96.0(6) . 2_666 ?
O12 Mn2 O11 171.4(6) . . ?
O12 Mn2 N7 111.1(7) . . ?
O12 Mn2 N8 80.5(7) . . ?
N7 Mn2 Gd2 105.7(5) . . ?
N7 Mn2 Mn2 117.8(5) . 2_666 ?
N8 Mn2 Gd2 122.3(6) . . ?
N8 Mn2 Mn2 93.5(5) . 2_666 ?
N8 Mn2 O11 89.1(6) . 2_666 ?
N8 Mn2 N7 89.6(7) . . ?
Mn2 O10 Gd2 105.9(7) . . ?
C24 O10 Gd2 121.8(13) . . ?
C24 O10 Mn2 128.5(14) . . ?
Mn2 O11 Mn2 104.3(6) . 2_666 ?
C30 O11 Mn2 131.2(12) . 2_666 ?
C30 O11 Mn2 123.6(12) . . ?
Mn2 O12 Gd2 106.2(7) . . ?
C36 O12 Gd2 135.1(15) . . ?
C36 O12 Mn2 118.3(15) . . ?
N9 O13 Gd2 101.3(12) . . ?
N9 O15 Gd2 93.1(12) . . ?
N10 O16 Gd2 94.6(15) . . ?
N10 O18 Gd2 98.2(15) . . ?
C19 N6 Gd2 122.6(16) . . ?
C23 N6 Gd2 118.5(16) . . ?
C23 N6 C19 119(2) . . ?
C25 N7 Mn2 133.3(18) . . ?
C29 N7 Mn2 110.7(13) . . ?
C29 N7 C25 116(2) . . ?
C31 N8 Mn2 125.7(16) . . ?
C35 N8 Mn2 114.0(16) . . ?
C35 N8 C31 120(2) . . ?
O13 N9 Gd2 54.6(10) . . ?
O13 N9 O15 115.8(17) . . ?
O14 N9 Gd2 174.4(18) . . ?
O14 N9 O13 123(2) . . ?
O14 N9 O15 121(2) . . ?
O15 N9 Gd2 61.2(10) . . ?
O16 N10 Gd2 59.4(13) . . ?
O17 N10 Gd2 176.2(19) . . ?
O17 N10 O16 117(2) . . ?
O18 N10 Gd2 57.5(13) . . ?
O18 N10 O16 116(2) . . ?
O18 N10 O17 126(2) . . ?
C20 C19 N6 121(3) . . ?
C19 C20 C21 121(3) . . ?
C20 C21 C22 121(2) . . ?
C21 C22 C23 119(2) . . ?
N6 C23 C22 120(2) . . ?
N6 C23 C24 117(2) . . ?
C22 C23 C24 123(2) . . ?
O10 C24 C23 114.0(19) . . ?
N7 C25 C26 125(2) . . ?
C25 C26 C27 117(2) . . ?
C28 C27 C26 122(2) . . ?
C27 C28 C29 114(2) . . ?
N7 C29 C28 126(2) . . ?
N7 C29 C30 118(2) . . ?
C28 C29 C30 116(2) . . ?
O11 C30 C29 108.5(19) . . ?
C32 C31 N8 121(2) . . ?
C31 C32 C33 117(3) . . ?
C34 C33 C32 120(2) . . ?
C33 C34 C35 123(3) . . ?
N8 C35 C34 118(2) . . ?
N8 C35 C36 114(2) . . ?
C34 C35 C36 128(2) . . ?
O12 C36 C35 112(2) . . ?
O19 Cl05 O20 82.3(11) . . ?
O21 Cl05 O19 114.4(14) . . ?
O21 Cl05 O20 115.8(18) . . ?
O21 Cl05 O22 109.1(18) . . ?
O22 Cl05 O19 123.2(19) . . ?
O22 Cl05 O20 109.8(14) . . ?
O24 Cl06 O23 107(2) . . ?
O24 Cl06 O25 114(2) . . ?
O24 Cl06 O26 104.1(19) . . ?
O25 Cl06 O23 114(2) . . ?
O25 Cl06 O26 108(2) . . ?
O26 Cl06 O23 109.3(19) . . ?

loop_
_geom_bond_atom_site_label_1
_geom_bond_atom_site_label_2
_geom_bond_distance
_geom_bond_site_symmetry_2
_geom_bond_publ_flag
Gd1 Mn1 3.414(4) . ?
Gd1 O1 2.358(14) . ?
Gd1 O1W 2.385(16) . ?
Gd1 O2W 2.351(19) . ?
Gd1 O3 2.355(16) . ?
Gd1 O4 2.466(17) . ?
Gd1 O6 2.513(17) . ?
Gd1 O7 2.610(16) . ?
Gd1 O9 2.423(15) . ?
Gd1 N1 2.52(2) . ?
Gd1 N4 2.96(2) . ?
Gd1 N5 2.94(2) . ?
Mn1 Mn1 3.194(6) 2_757 ?
Mn1 O1 1.918(15) . ?
Mn1 O2 2.186(13) 2_757 ?
Mn1 O2 1.857(16) . ?
Mn1 O3 1.860(16) . ?
Mn1 N2 2.231(17) . ?
Mn1 N3 2.10(2) . ?
O1 C6 1.41(3) . ?
O2 Mn1 2.186(13) 2_757 ?
O2 C12 1.46(3) . ?
O3 C18 1.45(3) . ?
O4 N4 1.32(3) . ?
O5 N4 1.15(3) . ?
O6 N4 1.22(3) . ?
O7 N5 1.27(2) . ?
O8 N5 1.23(3) . ?
O9 N5 1.27(3) . ?
N1 C1 1.33(3) . ?
N1 C5 1.35(3) . ?
N2 C7 1.37(3) . ?
N2 C11 1.35(3) . ?
N3 C13 1.31(3) . ?
N3 C17 1.34(3) . ?
C1 C2 1.37(4) . ?
C2 C3 1.43(4) . ?
C3 C4 1.39(4) . ?
C4 C5 1.44(3) . ?
C5 C6 1.47(3) . ?
C7 C8 1.38(3) . ?
C8 C9 1.32(4) . ?
C9 C10 1.42(3) . ?
C10 C11 1.36(3) . ?
C11 C12 1.51(3) . ?
C13 C14 1.40(4) . ?
C14 C15 1.30(3) . ?
C15 C16 1.47(4) . ?
C16 C17 1.39(3) . ?
C17 C18 1.51(3) . ?
Gd2 Mn2 3.424(4) . ?
Gd2 O3W 2.395(16) . ?
Gd2 O4W 2.377(18) . ?
Gd2 O10 2.374(15) . ?
Gd2 O12 2.383(15) . ?
Gd2 O13 2.454(15) . ?
Gd2 O15 2.590(15) . ?
Gd2 O16 2.507(19) . ?
Gd2 O18 2.472(17) . ?
Gd2 N6 2.54(2) . ?
Gd2 N9 2.952(19) . ?
Gd2 N10 2.90(2) . ?
Mn2 Mn2 3.212(6) 2_666 ?
Mn2 O10 1.903(16) . ?
Mn2 O11 1.886(16) . ?
Mn2 O11 2.174(13) 2_666 ?
Mn2 O12 1.882(16) . ?
Mn2 N7 2.280(18) . ?
Mn2 N8 2.05(2) . ?
O10 C24 1.40(3) . ?
O11 Mn2 2.174(13) 2_666 ?
O11 C30 1.46(3) . ?
O12 C36 1.37(3) . ?
O13 N9 1.23(2) . ?
O14 N9 1.21(3) . ?
O15 N9 1.28(2) . ?
O16 N10 1.27(3) . ?
O17 N10 1.25(3) . ?
O18 N10 1.21(3) . ?
N6 C19 1.39(3) . ?
N6 C23 1.33(3) . ?
N7 C25 1.35(3) . ?
N7 C29 1.32(3) . ?
N8 C31 1.40(3) . ?
N8 C35 1.33(3) . ?
C19 C20 1.32(3) . ?
C20 C21 1.32(4) . ?
C21 C22 1.36(3) . ?
C22 C23 1.38(3) . ?
C23 C24 1.46(3) . ?
C25 C26 1.37(3) . ?
C26 C27 1.39(4) . ?
C27 C28 1.38(3) . ?
C28 C29 1.42(3) . ?
C29 C30 1.52(3) . ?
C31 C32 1.34(3) . ?
C32 C33 1.44(4) . ?
C33 C34 1.30(3) . ?
C34 C35 1.38(3) . ?
C35 C36 1.48(3) . ?
Cl05 O19 1.471(17) . ?
Cl05 O20 1.523(17) . ?
Cl05 O21 1.455(17) . ?
Cl05 O22 1.462(16) . ?
Cl06 O23 1.60(4) . ?
Cl06 O24 1.33(3) . ?
Cl06 O25 1.40(3) . ?
Cl06 O26 1.49(3) . ?

loop_
_smtbx_masks_void_nr
_smtbx_masks_void_average_x
_smtbx_masks_void_average_y
_smtbx_masks_void_average_z
_smtbx_masks_void_volume
_smtbx_masks_void_count_electrons
_smtbx_masks_void_content
1 -0.071 0.167 0.484 22.7 7.0 ?
2 0.071 0.833 0.516 22.7 8.1 ?
3 0.134 0.470 0.244 26.4 0.0 ?
4 0.390 0.984 0.267 16.8 0.0 ?
5 0.610 0.016 0.733 16.8 0.8 ?
6 0.866 0.530 0.756 26.4 0.0 ?
